data_1502154
loop_
_publ_author_name
'Yoshida, Akiko'
'Hattori, Gaku'
'Miyake, Yoshihiro'
'Nishibayashi, Yoshiaki'

_publ_section_title
;
 Copper-catalyzed enantioselective propargylic amination of nonaromatic
 propargylic esters with amines.
;
_journal_issue 9
_journal_name_full 'Organic letters'
_journal_page_first 2460
_journal_page_last 2463
_journal_paper_doi 10.1021/ol200703g
_journal_volume 13
_journal_year 2011
_chemical_absolute_configuration 'CHOOSE rm ad rmad syn or unk'
_chemical_formula_moiety 'C13 H18 Cl N'
_chemical_formula_sum 'C13 H18 Cl N'
_chemical_formula_weight 223.74
_space_group_IT_number 19
_symmetry_cell_setting orthorhombic
_symmetry_Int_Tables_number 19
_symmetry_space_group_name_Hall 'P 2ac 2ab'
_symmetry_space_group_name_H-M 'P 21 21 21'
_atom_sites_solution_hydrogens geom
_atom_sites_solution_primary direct
_atom_sites_solution_secondary difmap
_cell_angle_alpha 90.0000
_cell_angle_beta 90.0000
_cell_angle_gamma 90.0000
_cell_formula_units_Z 4
_cell_length_a 8.9833(2)
_cell_length_b 10.7220(3)
_cell_length_c 13.0616(4)
_cell_measurement_reflns_used 10333
_cell_measurement_temperature 93
_cell_measurement_theta_max 27.49
_cell_measurement_theta_min 3.12
_cell_volume 1258.08(6)
_computing_cell_refinement PROCESS-AUTO
_computing_data_collection PROCESS-AUTO
_computing_data_reduction PROCESS-AUTO
_computing_molecular_graphics 'CrystalStructure 4.0'
_computing_publication_material 'CrystalStructure 4.0 (Rigaku, 2010)'
_computing_structure_refinement 'CRYSTALS (Carruthers, et al., 1999)'
_computing_structure_solution SIR97
_diffrn_ambient_temperature 93
_diffrn_detector_area_resol_mean 7.143
_diffrn_measured_fraction_theta_full 0.998
_diffrn_measured_fraction_theta_max 0.998
_diffrn_measurement_device_type 'Rigaku Saturn70'
_diffrn_measurement_method \w
_diffrn_radiation_type 'Mo K\a'
_diffrn_radiation_wavelength 0.71075
_diffrn_reflns_av_R_equivalents 0.0305
_diffrn_reflns_limit_h_max 11
_diffrn_reflns_limit_h_min -10
_diffrn_reflns_limit_k_max 13
_diffrn_reflns_limit_k_min -13
_diffrn_reflns_limit_l_max 15
_diffrn_reflns_limit_l_min -16
_diffrn_reflns_number 10395
_diffrn_reflns_theta_full 27.49
_diffrn_reflns_theta_max 27.49
_diffrn_standards_number 0
_exptl_absorpt_coefficient_mu 0.273
_exptl_absorpt_correction_T_max 0.947
_exptl_absorpt_correction_T_min 0.875
_exptl_absorpt_correction_type multi-scan
_exptl_absorpt_process_details 'REQAB (Rigaku, 1998)'
_exptl_crystal_colour Colorless
_exptl_crystal_density_diffrn 1.181
_exptl_crystal_density_method 'not measured'
_exptl_crystal_description Block
_exptl_crystal_F_000 480.00
_exptl_crystal_size_max 0.250
_exptl_crystal_size_mid 0.200
_exptl_crystal_size_min 0.200
_refine_diff_density_max 0.355
_refine_diff_density_min -0.256
_refine_ls_abs_structure_details 'Flack, H. D. (1983), Acta Cryst. A39, 876-881.  1215 Friedel Pairs'
_refine_ls_abs_structure_Flack -0.00(4)
_refine_ls_extinction_coef 205(28)
_refine_ls_extinction_method 'Larson (1970) Crystallographic Computing eq. 22'
_refine_ls_goodness_of_fit_ref 1.000
_refine_ls_hydrogen_treatment constr
_refine_ls_number_parameters 156
_refine_ls_number_reflns 2869
_refine_ls_R_factor_gt 0.0229
_refine_ls_shift/su_max 0.000
_refine_ls_structure_factor_coef Fsqd
_refine_ls_weighting_details 'w = 1/[5.0300\s(Fo^2^)]/(4Fo^2^)'
_refine_ls_weighting_scheme calc
_refine_ls_wR_factor_ref 0.0620
_reflns_number_gt 2816
_reflns_number_total 2869
_reflns_threshold_expression F^2^>2.0\s(F^2^)
_cod_data_source_file ol200703g_si_002.cif
_cod_data_source_block 3h
_cod_database_code 1502154

loop_
_symmetry_equiv_pos_site_id
_symmetry_equiv_pos_as_xyz
1 +X,+Y,+Z
2 1/2+X,1/2-Y,-Z
3 -X,1/2+Y,1/2-Z
4 1/2-X,-Y,1/2+Z

loop_
_atom_site_label
_atom_site_type_symbol
_atom_site_fract_x
_atom_site_fract_y
_atom_site_fract_z
_atom_site_U_iso_or_equiv
_atom_site_adp_type
_atom_site_occupancy
_atom_site_symmetry_multiplicity
_atom_site_calc_flag
_atom_site_refinement_flags
Cl(1) Cl 0.48685(3) 0.76312(3) -0.02952(2) 0.01561(8) Uani 1.0 4 d .
N(1) N 0.57528(10) 0.62227(9) 0.16110(7) 0.0124(3) Uani 1.0 4 d .
C(1) C 0.67093(13) 0.51419(10) 0.12239(8) 0.0129(3) Uani 1.0 4 d .
C(2) C 0.74608(13) 0.44988(11) 0.20735(9) 0.0157(3) Uani 1.0 4 d .
C(3) C 0.80526(13) 0.39426(11) 0.27380(9) 0.0201(3) Uani 1.0 4 d .
C(4) C 0.57825(13) 0.42511(11) 0.05667(8) 0.0148(3) Uani 1.0 4 d .
C(5) C 0.67596(13) 0.32951(11) 0.00254(8) 0.0167(3) Uani 1.0 4 d .
C(6) C 0.58729(13) 0.24027(11) -0.06464(9) 0.0196(3) Uani 1.0 4 d .
C(7) C 0.66878(13) 0.71535(10) 0.21697(8) 0.0175(3) Uani 1.0 4 d .
C(8) C 0.44052(12) 0.58446(10) 0.21852(9) 0.0121(3) Uani 1.0 4 d .
C(9) C 0.45129(14) 0.54308(10) 0.31904(8) 0.0154(3) Uani 1.0 4 d .
C(10) C 0.32285(14) 0.50727(11) 0.36961(8) 0.0170(3) Uani 1.0 4 d .
C(11) C 0.18625(14) 0.51198(11) 0.32029(9) 0.0172(3) Uani 1.0 4 d .
C(12) C 0.17690(14) 0.55583(11) 0.22051(9) 0.0162(3) Uani 1.0 4 d .
C(13) C 0.30495(13) 0.59234(11) 0.16912(8) 0.0146(3) Uani 1.0 4 d .
H(1) H 0.5389 0.6658 0.1001 0.0162 Uiso 1.0 4 calc R
H(2) H 0.7482 0.5489 0.0778 0.0154 Uiso 1.0 4 calc R
H(3) H 0.8509 0.3501 0.3264 0.0258 Uiso 1.0 4 calc R
H(4) H 0.5233 0.4724 0.0059 0.0185 Uiso 1.0 4 calc R
H(5) H 0.5090 0.3821 0.1014 0.0174 Uiso 1.0 4 calc R
H(6) H 0.7283 0.2809 0.0539 0.0202 Uiso 1.0 4 calc R
H(7) H 0.7475 0.3734 -0.0398 0.0208 Uiso 1.0 4 calc R
H(8) H 0.5165 0.1960 -0.0233 0.0240 Uiso 1.0 4 calc R
H(9) H 0.6530 0.1818 -0.0971 0.0240 Uiso 1.0 4 calc R
H(10) H 0.5355 0.2874 -0.1160 0.0244 Uiso 1.0 4 calc R
H(11) H 0.6113 0.7888 0.2312 0.0218 Uiso 1.0 4 calc R
H(12) H 0.7537 0.7373 0.1761 0.0210 Uiso 1.0 4 calc R
H(13) H 0.7017 0.6790 0.2802 0.0217 Uiso 1.0 4 calc R
H(14) H 0.5429 0.5395 0.3520 0.0184 Uiso 1.0 4 calc R
H(15) H 0.3275 0.4789 0.4368 0.0209 Uiso 1.0 4 calc R
H(16) H 0.1007 0.4865 0.3545 0.0203 Uiso 1.0 4 calc R
H(17) H 0.0846 0.5602 0.1885 0.0194 Uiso 1.0 4 calc R
H(18) H 0.2993 0.6224 0.1025 0.0177 Uiso 1.0 4 calc R

loop_
_atom_site_aniso_label
_atom_site_aniso_U_11
_atom_site_aniso_U_22
_atom_site_aniso_U_33
_atom_site_aniso_U_12
_atom_site_aniso_U_13
_atom_site_aniso_U_23
Cl(1) 0.01721(15) 0.01744(14) 0.01217(14) -0.00024(11) -0.00038(10) 0.00349(9)
N(1) 0.0141(5) 0.0117(5) 0.0116(5) -0.0004(4) -0.0011(4) 0.0012(4)
C(1) 0.0122(6) 0.0135(6) 0.0130(6) 0.0020(5) 0.0020(5) 0.0018(4)
C(2) 0.0139(6) 0.0149(6) 0.0183(6) -0.0012(5) 0.0009(5) -0.0014(5)
C(3) 0.0206(7) 0.0174(6) 0.0224(6) 0.0003(6) -0.0069(6) 0.0019(5)
C(4) 0.0148(6) 0.0164(6) 0.0130(6) 0.0008(5) -0.0012(5) 0.0000(5)
C(5) 0.0146(6) 0.0161(6) 0.0195(6) 0.0001(5) 0.0033(5) -0.0012(5)
C(6) 0.0208(6) 0.0172(6) 0.0208(6) -0.0007(6) 0.0040(5) -0.0025(5)
C(7) 0.0214(6) 0.0132(6) 0.0178(6) -0.0052(5) -0.0015(5) -0.0007(5)
C(8) 0.0137(6) 0.0099(6) 0.0127(5) -0.0002(5) 0.0021(5) -0.0002(4)
C(9) 0.0178(6) 0.0151(6) 0.0133(6) -0.0011(5) -0.0015(5) -0.0018(5)
C(10) 0.0253(7) 0.0154(6) 0.0104(6) 0.0002(6) 0.0032(6) -0.0004(5)
C(11) 0.0198(7) 0.0118(6) 0.0200(6) 0.0008(5) 0.0099(6) -0.0033(5)
C(12) 0.0132(6) 0.0148(6) 0.0207(6) 0.0018(5) -0.0001(6) -0.0005(5)
C(13) 0.0184(6) 0.0121(6) 0.0132(6) 0.0015(5) -0.0002(5) 0.0006(5)

loop_
_atom_type_symbol
_atom_type_description
_atom_type_scat_dispersion_real
_atom_type_scat_dispersion_imag
_atom_type_scat_source
C C 0.0033 0.0016
;
International Tables for Crystallography
(1992, Vol. C, Tables 4.2.6.8 and 6.1.1.4)
;
H H 0.0000 0.0000
;
International Tables for Crystallography
(1992, Vol. C, Table 6.1.1.4)
;
N N 0.0061 0.0033
;
International Tables for Crystallography
(1992, Vol. C, Tables 4.2.6.8 and 6.1.1.4)
;
Cl Cl 0.1484 0.1585
;
International Tables for Crystallography
(1992, Vol. C, Tables 4.2.6.8 and 6.1.1.4)
;

loop_
_geom_angle_atom_site_label_1
_geom_angle_atom_site_label_2
_geom_angle_atom_site_label_3
_geom_angle
_geom_angle_publ_flag
C(1) N(1) C(7) 110.60(9) yes
C(1) N(1) C(8) 114.81(9) yes
C(7) N(1) C(8) 113.26(9) yes
N(1) C(1) C(2) 111.34(9) yes
N(1) C(1) C(4) 110.66(9) yes
C(2) C(1) C(4) 112.36(10) yes
C(1) C(2) C(3) 177.59(13) yes
C(1) C(4) C(5) 111.52(10) yes
C(4) C(5) C(6) 112.87(10) yes
N(1) C(8) C(9) 120.61(10) yes
N(1) C(8) C(13) 117.88(10) yes
C(9) C(8) C(13) 121.51(11) yes
C(8) C(9) C(10) 118.79(11) yes
C(9) C(10) C(11) 120.39(11) yes
C(10) C(11) C(12) 120.13(12) yes
C(11) C(12) C(13) 119.96(12) yes
C(8) C(13) C(12) 119.19(11) yes
C(1) N(1) H(1) 106.221 no
C(7) N(1) H(1) 105.476 no
C(8) N(1) H(1) 105.646 no
N(1) C(1) H(2) 107.877 no
C(2) C(1) H(2) 107.565 no
C(4) C(1) H(2) 106.786 no
C(2) C(3) H(3) 179.391 no
C(1) C(4) H(4) 109.512 no
C(1) C(4) H(5) 107.917 no
C(5) C(4) H(4) 109.138 no
C(5) C(4) H(5) 109.238 no
H(4) C(4) H(5) 109.493 no
C(4) C(5) H(6) 108.635 no
C(4) C(5) H(7) 108.686 no
C(6) C(5) H(6) 108.309 no
C(6) C(5) H(7) 108.801 no
H(6) C(5) H(7) 109.497 no
C(5) C(6) H(8) 109.445 no
C(5) C(6) H(9) 110.102 no
C(5) C(6) H(10) 108.948 no
H(8) C(6) H(9) 109.444 no
H(8) C(6) H(10) 109.441 no
H(9) C(6) H(10) 109.445 no
N(1) C(7) H(11) 109.897 no
N(1) C(7) H(12) 109.830 no
N(1) C(7) H(13) 108.771 no
H(11) C(7) H(12) 109.444 no
H(11) C(7) H(13) 109.441 no
H(12) C(7) H(13) 109.441 no
C(8) C(9) H(14) 120.859 no
C(10) C(9) H(14) 120.348 no
C(9) C(10) H(15) 120.239 no
C(11) C(10) H(15) 119.364 no
C(10) C(11) H(16) 119.806 no
C(12) C(11) H(16) 120.057 no
C(11) C(12) H(17) 119.568 no
C(13) C(12) H(17) 120.472 no
C(8) C(13) H(18) 120.468 no
C(12) C(13) H(18) 120.343 no

loop_
_geom_bond_atom_site_label_1
_geom_bond_atom_site_label_2
_geom_bond_distance
_geom_bond_publ_flag
N(1) C(1) 1.5287(15) yes
N(1) C(7) 1.4947(15) yes
N(1) C(8) 1.4807(15) yes
C(1) C(2) 1.4706(16) yes
C(1) C(4) 1.5305(16) yes
C(2) C(3) 1.1797(17) yes
C(4) C(5) 1.5235(17) yes
C(5) C(6) 1.5232(17) yes
C(8) C(9) 1.3893(16) yes
C(8) C(13) 1.3808(16) yes
C(9) C(10) 1.3838(17) yes
C(10) C(11) 1.3869(18) yes
C(11) C(12) 1.3880(17) yes
C(12) C(13) 1.3882(17) yes
N(1) H(1) 0.980 no
C(1) H(2) 0.980 no
C(3) H(3) 0.930 no
C(4) H(4) 0.970 no
C(4) H(5) 0.970 no
C(5) H(6) 0.970 no
C(5) H(7) 0.970 no
C(6) H(8) 0.960 no
C(6) H(9) 0.960 no
C(6) H(10) 0.960 no
C(7) H(11) 0.960 no
C(7) H(12) 0.960 no
C(7) H(13) 0.960 no
C(9) H(14) 0.930 no
C(10) H(15) 0.930 no
C(11) H(16) 0.930 no
C(12) H(17) 0.930 no
C(13) H(18) 0.930 no

loop_
_geom_contact_atom_site_label_1
_geom_contact_atom_site_label_2
_geom_contact_distance
_geom_contact_publ_flag
_geom_contact_site_symmetry_2
N(1) C(3) 3.5230(15) no .
C(1) C(9) 3.2537(16) no .
C(1) C(13) 3.4473(17) no .
C(2) C(5) 3.0363(16) no .
C(2) C(7) 2.9325(16) no .
C(2) C(8) 3.1045(16) no .
C(2) C(9) 3.1843(17) no .
C(3) C(4) 3.5088(16) no .
C(4) C(8) 2.9865(16) no .
C(4) C(13) 3.3764(17) no .
C(7) C(9) 3.0011(16) no .
C(7) C(13) 3.5795(17) no .
C(8) C(11) 2.7547(17) no .
C(9) C(12) 2.7840(18) no .
C(10) C(13) 2.7777(15) no .
Cl(1) N(1) 3.0184(10) no .
Cl(1) C(3) 3.5965(12) no 4_664
Cl(1) C(12) 3.5925(13) no 2_565
Cl(1) C(13) 3.5714(12) no .
N(1) Cl(1) 3.0184(10) no .
C(3) Cl(1) 3.5965(12) no 4_665
C(3) C(13) 3.4663(17) no 3_645
C(7) C(10) 3.3288(16) no 3_655
C(7) C(11) 3.4711(17) no 3_655
C(10) C(7) 3.3288(16) no 3_645
C(11) C(7) 3.4711(17) no 3_645
C(12) Cl(1) 3.5925(13) no 2_465
C(13) Cl(1) 3.5714(12) no .
C(13) C(3) 3.4663(17) no 3_655
N(1) H(4) 2.6285 no .
N(1) H(5) 2.7554 no .
N(1) H(14) 2.6632 no .
N(1) H(18) 2.5950 no .
C(1) H(3) 3.5794 no .
C(1) H(6) 2.7057 no .
C(1) H(7) 2.6913 no .
C(1) H(11) 3.3132 no .
C(1) H(12) 2.6020 no .
C(1) H(13) 2.7287 no .
C(1) H(14) 3.2241 no .
C(1) H(18) 3.5442 no .
C(2) H(1) 3.2845 no .
C(2) H(4) 3.3147 no .
C(2) H(5) 2.6419 no .
C(2) H(6) 2.7067 no .
C(2) H(7) 3.3314 no .
C(2) H(12) 3.1098 no .
C(2) H(13) 2.6640 no .
C(2) H(14) 2.7976 no .
C(3) H(2) 3.0934 no .
C(3) H(5) 3.4888 no .
C(3) H(6) 3.1950 no .
C(3) H(13) 3.1922 no .
C(3) H(14) 3.0040 no .
C(4) H(1) 2.6656 no .
C(4) H(8) 2.7264 no .
C(4) H(9) 3.3606 no .
C(4) H(10) 2.7224 no .
C(4) H(18) 3.3338 no .
C(5) H(2) 2.6307 no .
C(6) H(4) 2.7157 no .
C(6) H(5) 2.7408 no .
C(7) H(2) 2.6458 no .
C(7) H(14) 2.8188 no .
C(8) H(2) 3.3415 no .
C(8) H(4) 3.1159 no .
C(8) H(5) 2.7248 no .
C(8) H(11) 2.6802 no .
C(8) H(12) 3.3026 no .
C(8) H(13) 2.6798 no .
C(8) H(15) 3.2313 no .
C(8) H(17) 3.2318 no .
C(9) H(1) 3.2453 no .
C(9) H(5) 3.3657 no .
C(9) H(11) 3.2135 no .
C(9) H(13) 2.7278 no .
C(9) H(16) 3.2406 no .
C(9) H(18) 3.2545 no .
C(10) H(17) 3.2404 no .
C(11) H(14) 3.2443 no .
C(11) H(18) 3.2449 no .
C(12) H(15) 3.2395 no .
C(13) H(1) 2.4187 no .
C(13) H(4) 3.1695 no .
C(13) H(5) 3.0367 no .
C(13) H(11) 3.5596 no .
C(13) H(14) 3.2558 no .
C(13) H(16) 3.2432 no .
H(1) H(2) 2.2785 no .
H(1) H(4) 2.4146 no .
H(1) H(5) 3.0533 no .
H(1) H(11) 2.2579 no .
H(1) H(12) 2.3021 no .
H(1) H(13) 2.7742 no .
H(1) H(14) 3.5593 no .
H(1) H(18) 2.2023 no .
H(2) H(4) 2.3740 no .
H(2) H(5) 2.8128 no .
H(2) H(6) 2.8955 no .
H(2) H(7) 2.4294 no .
H(2) H(11) 3.4850 no .
H(2) H(12) 2.3950 no .
H(2) H(13) 3.0183 no .
H(3) H(14) 3.4483 no .
H(4) H(6) 2.8279 no .
H(4) H(7) 2.3540 no .
H(4) H(8) 2.9889 no .
H(4) H(9) 3.5888 no .
H(4) H(10) 2.5456 no .
H(4) H(18) 2.8683 no .
H(5) H(6) 2.3330 no .
H(5) H(7) 2.8291 no .
H(5) H(8) 2.5768 no .
H(5) H(10) 3.0248 no .
H(5) H(18) 3.1917 no .
H(6) H(8) 2.3374 no .
H(6) H(9) 2.3404 no .
H(6) H(10) 2.8147 no .
H(7) H(8) 2.8232 no .
H(7) H(9) 2.3455 no .
H(7) H(10) 2.3374 no .
H(11) H(14) 3.1648 no .
H(13) H(14) 2.2697 no .
H(14) H(15) 2.3221 no .
H(15) H(16) 2.3052 no .
H(16) H(17) 2.3128 no .
H(17) H(18) 2.3296 no .
Cl(1) H(1) 2.0425 no .
Cl(1) H(2) 3.5709 no .
Cl(1) H(2) 3.0091 no 2_465
Cl(1) H(3) 2.6717 no 4_664
Cl(1) H(4) 3.1680 no .
Cl(1) H(11) 3.5948 no .
Cl(1) H(12) 2.8382 no 2_465
Cl(1) H(15) 3.0983 no 3_655
Cl(1) H(16) 3.1743 no 4_564
Cl(1) H(17) 2.9444 no 2_565
Cl(1) H(18) 2.8436 no .
Cl(1) H(18) 3.2079 no 2_565
C(2) H(17) 3.2723 no 1_655
C(3) H(7) 3.5151 no 4_665
C(3) H(10) 3.5106 no 2_555
C(3) H(16) 3.0223 no 1_655
C(3) H(17) 3.2719 no 1_655
C(3) H(18) 3.4625 no 3_645
C(4) H(11) 3.5656 no 3_645
C(4) H(16) 3.2333 no 4_564
C(5) H(8) 3.0833 no 2_555
C(5) H(13) 3.1065 no 4_664
C(5) H(14) 3.4948 no 4_664
C(6) H(6) 3.2364 no 2_455
C(6) H(7) 3.5588 no 2_455
C(6) H(13) 2.9069 no 4_664
C(6) H(15) 3.3506 no 3_645
C(6) H(16) 3.5425 no 4_564
C(7) H(5) 3.3728 no 3_655
C(7) H(7) 3.4000 no 4_665
C(7) H(9) 3.1106 no 4_665
C(7) H(10) 3.4376 no 4_665
C(7) H(15) 3.4672 no 3_655
C(8) H(11) 3.2704 no 3_645
C(9) H(6) 3.4442 no 3_655
C(9) H(7) 3.3943 no 4_665
C(9) H(8) 3.1446 no 3_655
C(9) H(11) 2.8598 no 3_645
C(10) H(4) 3.5896 no 4_565
C(10) H(6) 3.1338 no 3_655
C(10) H(8) 3.1947 no 3_655
C(10) H(9) 3.5186 no 3_655
C(10) H(11) 2.7511 no 3_645
C(10) H(12) 3.0340 no 3_645
C(10) H(18) 3.5195 no 4_565
C(11) H(3) 3.4773 no 1_455
C(11) H(4) 3.0739 no 4_565
C(11) H(6) 3.4072 no 3_655
C(11) H(9) 3.5918 no 2_455
C(11) H(10) 3.0476 no 4_565
C(11) H(11) 3.0795 no 3_645
C(11) H(12) 2.9940 no 3_645
C(12) H(3) 3.2243 no 3_655
C(12) H(9) 3.0221 no 2_455
C(12) H(10) 3.3207 no 4_565
C(12) H(11) 3.4946 no 3_645
C(13) H(3) 3.0991 no 3_655
C(13) H(9) 3.3744 no 2_455
C(13) H(11) 3.5848 no 3_645
C(13) H(15) 3.3476 no 4_564
H(1) Cl(1) 2.0425 no .
H(1) H(15) 3.5976 no 3_655
H(2) Cl(1) 3.5709 no .
H(2) Cl(1) 3.0091 no 2_565
H(2) H(3) 3.5694 no 4_664
H(2) H(17) 3.3523 no 1_655
H(3) Cl(1) 2.6717 no 4_665
H(3) C(11) 3.4773 no 1_655
H(3) C(12) 3.2243 no 3_645
H(3) C(13) 3.0991 no 3_645
H(3) H(2) 3.5694 no 4_665
H(3) H(4) 3.2235 no 4_665
H(3) H(7) 3.5524 no 4_665
H(3) H(10) 3.5331 no 2_555
H(3) H(16) 2.7031 no 1_655
H(3) H(17) 3.5675 no 1_655
H(3) H(17) 3.1678 no 3_645
H(3) H(18) 2.9401 no 3_645
H(4) Cl(1) 3.1680 no .
H(4) C(10) 3.5896 no 4_564
H(4) C(11) 3.0739 no 4_564
H(4) H(3) 3.2235 no 4_664
H(4) H(15) 3.3194 no 4_564
H(4) H(16) 2.3118 no 4_564
H(5) C(7) 3.3728 no 3_645
H(5) H(9) 3.2712 no 2_455
H(5) H(11) 2.6363 no 3_645
H(5) H(13) 3.2741 no 3_645
H(6) C(6) 3.2364 no 2_555
H(6) C(9) 3.4442 no 3_645
H(6) C(10) 3.1338 no 3_645
H(6) C(11) 3.4072 no 3_645
H(6) H(8) 2.6316 no 2_555
H(6) H(10) 2.9692 no 2_555
H(6) H(15) 3.2794 no 3_645
H(7) C(3) 3.5151 no 4_664
H(7) C(6) 3.5588 no 2_555
H(7) C(7) 3.4000 no 4_664
H(7) C(9) 3.3943 no 4_664
H(7) H(3) 3.5524 no 4_664
H(7) H(8) 2.6594 no 2_555
H(7) H(13) 2.4593 no 4_664
H(7) H(14) 2.5319 no 4_664
H(8) C(5) 3.0833 no 2_455
H(8) C(9) 3.1446 no 3_645
H(8) C(10) 3.1947 no 3_645
H(8) H(6) 2.6316 no 2_455
H(8) H(7) 2.6594 no 2_455
H(8) H(14) 2.8464 no 3_645
H(8) H(15) 2.9422 no 3_645
H(8) H(17) 3.5466 no 2_555
H(9) C(7) 3.1106 no 4_664
H(9) C(10) 3.5186 no 3_645
H(9) C(11) 3.5918 no 2_555
H(9) C(12) 3.0221 no 2_555
H(9) C(13) 3.3744 no 2_555
H(9) H(5) 3.2712 no 2_555
H(9) H(11) 3.1001 no 4_664
H(9) H(12) 3.1976 no 4_664
H(9) H(13) 2.5497 no 4_664
H(9) H(15) 3.0245 no 3_645
H(9) H(17) 2.9214 no 2_555
H(9) H(18) 3.5173 no 2_555
H(10) C(3) 3.5106 no 2_455
H(10) C(7) 3.4376 no 4_664
H(10) C(11) 3.0476 no 4_564
H(10) C(12) 3.3207 no 4_564
H(10) H(3) 3.5331 no 2_455
H(10) H(6) 2.9692 no 2_455
H(10) H(12) 3.3210 no 4_664
H(10) H(13) 2.7459 no 4_664
H(10) H(16) 2.7425 no 4_564
H(10) H(17) 3.2178 no 4_564
H(11) Cl(1) 3.5948 no .
H(11) C(4) 3.5656 no 3_655
H(11) C(8) 3.2704 no 3_655
H(11) C(9) 2.8598 no 3_655
H(11) C(10) 2.7511 no 3_655
H(11) C(11) 3.0795 no 3_655
H(11) C(12) 3.4946 no 3_655
H(11) C(13) 3.5848 no 3_655
H(11) H(5) 2.6363 no 3_655
H(11) H(9) 3.1001 no 4_665
H(11) H(14) 3.2135 no 3_655
H(11) H(15) 3.0448 no 3_655
H(11) H(16) 3.5266 no 3_655
H(12) Cl(1) 2.8382 no 2_565
H(12) C(10) 3.0340 no 3_655
H(12) C(11) 2.9940 no 3_655
H(12) H(9) 3.1976 no 4_665
H(12) H(10) 3.3210 no 4_665
H(12) H(15) 3.0686 no 3_655
H(12) H(16) 3.0013 no 3_655
H(12) H(17) 3.5312 no 1_655
H(13) C(5) 3.1065 no 4_665
H(13) C(6) 2.9069 no 4_665
H(13) H(5) 3.2741 no 3_655
H(13) H(7) 2.4593 no 4_665
H(13) H(9) 2.5497 no 4_665
H(13) H(10) 2.7459 no 4_665
H(14) C(5) 3.4948 no 4_665
H(14) H(7) 2.5319 no 4_665
H(14) H(8) 2.8464 no 3_655
H(14) H(11) 3.2135 no 3_645
H(15) Cl(1) 3.0983 no 3_645
H(15) C(6) 3.3506 no 3_655
H(15) C(7) 3.4672 no 3_645
H(15) C(13) 3.3476 no 4_565
H(15) H(1) 3.5976 no 3_645
H(15) H(4) 3.3194 no 4_565
H(15) H(6) 3.2794 no 3_655
H(15) H(8) 2.9422 no 3_655
H(15) H(9) 3.0245 no 3_655
H(15) H(11) 3.0448 no 3_645
H(15) H(12) 3.0686 no 3_645
H(15) H(17) 3.4066 no 4_565
H(15) H(18) 2.6755 no 4_565
H(16) Cl(1) 3.1743 no 4_565
H(16) C(3) 3.0223 no 1_455
H(16) C(4) 3.2333 no 4_565
H(16) C(6) 3.5425 no 4_565
H(16) H(3) 2.7031 no 1_455
H(16) H(4) 2.3118 no 4_565
H(16) H(10) 2.7425 no 4_565
H(16) H(11) 3.5266 no 3_645
H(16) H(12) 3.0013 no 3_645
H(16) H(18) 3.5579 no 4_565
H(17) Cl(1) 2.9444 no 2_465
H(17) C(2) 3.2723 no 1_455
H(17) C(3) 3.2719 no 1_455
H(17) H(2) 3.3523 no 1_455
H(17) H(3) 3.5675 no 1_455
H(17) H(3) 3.1678 no 3_655
H(17) H(8) 3.5466 no 2_455
H(17) H(9) 2.9214 no 2_455
H(17) H(10) 3.2178 no 4_565
H(17) H(12) 3.5312 no 1_455
H(17) H(15) 3.4066 no 4_564
H(18) Cl(1) 2.8436 no .
H(18) Cl(1) 3.2079 no 2_465
H(18) C(3) 3.4625 no 3_655
H(18) C(10) 3.5195 no 4_564
H(18) H(3) 2.9401 no 3_655
H(18) H(9) 3.5173 no 2_455
H(18) H(15) 2.6755 no 4_564
H(18) H(16) 3.5579 no 4_564

loop_
_geom_hbond_atom_site_label_D
_geom_hbond_atom_site_label_H
_geom_hbond_atom_site_label_A
_geom_hbond_distance_DA
_geom_hbond_distance_DH
_geom_hbond_distance_HA
_geom_hbond_angle_DHA
_geom_hbond_publ_flag
N(1) H(1) Cl(1) 3.0184(10) 0.980 2.042 173.6 no

loop_
_geom_torsion_atom_site_label_1
_geom_torsion_atom_site_label_2
_geom_torsion_atom_site_label_3
_geom_torsion_atom_site_label_4
_geom_torsion
_geom_torsion_publ_flag
C(7) N(1) C(1) C(2) 59.59(11) no
C(7) N(1) C(1) C(4) -174.70(8) no
C(1) N(1) C(8) C(9) 76.51(12) no
C(1) N(1) C(8) C(13) -103.80(10) no
C(8) N(1) C(1) C(2) -70.09(11) no
C(8) N(1) C(1) C(4) 55.62(11) no
C(7) N(1) C(8) C(9) -51.85(13) no
C(7) N(1) C(8) C(13) 127.85(9) no
N(1) C(1) C(4) C(5) 170.27(8) no
C(2) C(1) C(4) C(5) -64.59(12) no
C(1) C(4) C(5) C(6) -179.30(8) no
N(1) C(8) C(9) C(10) -179.27(9) no
N(1) C(8) C(13) C(12) 179.08(9) no
C(9) C(8) C(13) C(12) -1.23(17) no
C(13) C(8) C(9) C(10) 1.04(16) no
C(8) C(9) C(10) C(11) 0.43(16) no
C(9) C(10) C(11) C(12) -1.69(17) no
C(10) C(11) C(12) C(13) 1.49(17) no
C(11) C(12) C(13) C(8) -0.05(17) no
